data_2207973
loop_
_publ_author_name
'Alvarez-Thon, Luis'
'Bustos, Carlos'
'Schott, Eduardo'
'Sanchez, Christian'
'Iba\~nez, Andres'

_publ_section_title
;
 Double \p--\p stacking in
 2-[(<i>E</i>)-(3,5-dimethylisoxazol-4-yl)diazenyl]benzoic acid
;
_journal_coeditor_code BT6785
_journal_issue 2
_journal_name_full 'Acta Crystallographica Section E'
_journal_page_first o595
_journal_page_last o597
_journal_paper_doi 10.1107/S1600536806000985
_journal_volume 62
_journal_year 2006
_chemical_formula_iupac 'C12 H11 N3 O3'
_chemical_formula_moiety 'C12 H11 N3 O3'
_chemical_formula_sum 'C12 H11 N3 O3'
_chemical_formula_weight 245.24
_chemical_name_systematic
;
2-[(E)-(3,5-dimethylisoxazol-4-yl)diazenyl]benzoic acid
;
_space_group_IT_number 19
_symmetry_cell_setting orthorhombic
_symmetry_space_group_name_Hall 'P 2ac 2ab'
_symmetry_space_group_name_H-M 'P 21 21 21'
_atom_sites_solution_hydrogens geom
_atom_sites_solution_primary direct
_atom_sites_solution_secondary difmap
_cell_angle_alpha 90
_cell_angle_beta 90
_cell_angle_gamma 90
_cell_formula_units_Z 4
_cell_length_a 7.3550(10)
_cell_length_b 11.6182(15)
_cell_length_c 13.6335(17)
_cell_measurement_reflns_used 999
_cell_measurement_temperature 298
_cell_measurement_theta_max 27.92
_cell_measurement_theta_min 2.30
_cell_volume 1165.0(3)
_computing_cell_refinement 'SAINT-NT (Bruker, 2000)'
_computing_data_collection 'SMART-NT (Bruker, 2001)'
_computing_data_reduction SAINT-NT
_computing_molecular_graphics 'XP in SHELXTL-PC (Sheldrick, 1994)'
_computing_publication_material 'PLATON (Spek, 2003)'
_computing_structure_refinement 'SHELXL97 (Sheldrick, 1997)'
_computing_structure_solution 'SHELXS97 (Sheldrick, 1997)'
_diffrn_ambient_temperature 298
_diffrn_measured_fraction_theta_full 1.000
_diffrn_measured_fraction_theta_max 0.969
_diffrn_measurement_device_type 'Bruker CCD area-detector'
_diffrn_measurement_method '\f and \w'
_diffrn_radiation_type MoK\a
_diffrn_radiation_wavelength 0.71073
_diffrn_reflns_av_R_equivalents 0.0725
_diffrn_reflns_av_sigmaI/netI 0.0634
_diffrn_reflns_limit_h_max 9
_diffrn_reflns_limit_h_min -9
_diffrn_reflns_limit_k_max 15
_diffrn_reflns_limit_k_min -14
_diffrn_reflns_limit_l_max 17
_diffrn_reflns_limit_l_min -17
_diffrn_reflns_number 8600
_diffrn_reflns_reduction_process
;
;
_diffrn_reflns_theta_full 26.00
_diffrn_reflns_theta_max 27.92
_diffrn_reflns_theta_min 2.30
_diffrn_standards_number 0
_exptl_absorpt_coefficient_mu 0.103
_exptl_absorpt_correction_type none
_exptl_absorpt_process_details
;
[SADABS (Sheldrick, 1996) in SAINT-NT (Bruker, 2000)]
;
_exptl_crystal_colour Orange
_exptl_crystal_density_diffrn 1.398
_exptl_crystal_density_method 'Not Measured'
_exptl_crystal_description Polyhedron
_exptl_crystal_F_000 512
_exptl_crystal_size_max 0.26
_exptl_crystal_size_mid 0.20
_exptl_crystal_size_min 0.18
_refine_diff_density_max 0.138
_refine_diff_density_min -0.102
_refine_ls_extinction_method none
_refine_ls_goodness_of_fit_ref 0.908
_refine_ls_hydrogen_treatment constr
_refine_ls_matrix_type full
_refine_ls_number_parameters 165
_refine_ls_number_reflns 1569
_refine_ls_number_restraints 0
_refine_ls_restrained_S_all 0.908
_refine_ls_R_factor_all 0.0872
_refine_ls_R_factor_gt 0.0434
_refine_ls_shift/su_max 0.019
_refine_ls_shift/su_mean 0.001
_refine_ls_structure_factor_coef Fsqd
_refine_ls_weighting_details 'calc w = 1/[\s^2^(Fo^2^)+(0.0217P)^2^] where P = (Fo^2^+2Fc^2^)/3'
_refine_ls_weighting_scheme calc
_refine_ls_wR_factor_gt 0.0671
_refine_ls_wR_factor_ref 0.0738
_reflns_number_gt 945
_reflns_number_total 1569
_reflns_threshold_expression I>2\s(I)
_cod_data_source_file bt6785.cif
_cod_data_source_block I
_cod_depositor_comments
;
The following automatic conversions were performed:
'_symmetry_cell_setting' value 'Orthorhombic' changed to 'orthorhombic'
according to '/home/saulius/struct/CIF-dictionaries/cif_core.dic'
dictionary named 'cif_core.dic' version 2.4.1 from 2010-06-29.

Automatic conversion script
Id: cif_fix_enum 1527 2010-12-29 10:47:43Z saulius 

The following automatic conversions were performed:

'_symmetry_cell_setting' value 'Orthorhombic' changed to
'orthorhombic' according to
/home/saulius/struct/CIF-dictionaries/cif_core.dic dictionary named
'cif_core.dic' version 2.4.1 from 2010-06-29.

Automatic conversion script
Id: cif_fix_values 1715 2011-07-08 13:25:40Z adriana 
;
_cod_database_code 2207973
_cod_database_fobs_code 2207973

loop_
_symmetry_equiv_pos_site_id
_symmetry_equiv_pos_as_xyz
1 x,y,z
2 1/2-x,-y,1/2+z
3 1/2+x,1/2-y,-z
4 -x,1/2+y,1/2-z

loop_
_atom_site_aniso_label
_atom_site_aniso_U_11
_atom_site_aniso_U_22
_atom_site_aniso_U_33
_atom_site_aniso_U_12
_atom_site_aniso_U_13
_atom_site_aniso_U_23
O1 0.0950(16) 0.0497(12) 0.0484(12) -0.0074(11) 0.0158(12) -0.0041(10)
O2 0.159(2) 0.0401(13) 0.0819(16) -0.0203(16) 0.0253(16) -0.0065(12)
O3 0.0885(17) 0.0466(12) 0.0562(13) 0.0004(12) 0.0064(13) 0.0130(10)
N1 0.0516(15) 0.0399(12) 0.0418(13) 0.0029(13) 0.0034(12) 0.0047(11)
N2 0.0500(15) 0.0418(14) 0.0475(14) 0.0027(12) 0.0049(12) 0.0049(12)
N3 0.0762(18) 0.0529(15) 0.0450(14) 0.0055(15) 0.0068(14) 0.0071(14)
C1 0.0430(17) 0.0449(16) 0.0396(16) -0.0027(14) -0.0013(16) 0.0056(14)
C2 0.061(2) 0.0529(18) 0.0441(18) 0.0084(16) 0.0078(16) 0.0057(16)
C3 0.071(2) 0.066(2) 0.0423(19) 0.0038(18) 0.0104(17) 0.0047(17)
C4 0.074(2) 0.064(2) 0.0459(19) -0.0035(19) 0.0012(18) 0.0194(17)
C5 0.065(2) 0.0479(18) 0.0504(18) -0.0058(18) 0.0021(17) 0.0118(16)
C6 0.0460(18) 0.0395(16) 0.0444(17) -0.0052(15) 0.0000(15) 0.0039(14)
C7 0.063(2) 0.0389(18) 0.0490(17) -0.0065(16) -0.0005(16) 0.0035(15)
C8 0.076(2) 0.058(2) 0.0524(19) 0.0028(18) -0.0030(17) -0.0035(17)
C9 0.0468(18) 0.0449(17) 0.0466(18) 0.0050(16) 0.0080(16) 0.0061(15)
C10 0.0455(17) 0.0367(16) 0.0409(16) 0.0032(14) 0.0035(16) 0.0068(14)
C11 0.059(2) 0.0505(18) 0.0444(17) 0.0019(17) 0.0039(17) 0.0072(16)
C12 0.103(3) 0.0500(18) 0.067(2) -0.007(2) -0.002(2) -0.0032(18)

loop_
_atom_site_label
_atom_site_fract_x
_atom_site_fract_y
_atom_site_fract_z
_atom_site_U_iso_or_equiv
_atom_site_thermal_displace_type
_atom_site_calc_flag
_atom_site_refinement_flags
_atom_site_occupancy
_atom_site_type_symbol
O1 -0.0456(3) 0.43833(14) 0.58562(13) 0.0644(8) Uani . . 1.000 O
O2 0.0666(4) 0.60320(17) 0.53653(15) 0.0937(10) Uani . . 1.000 O
O3 0.1131(3) -0.07335(15) 0.66792(15) 0.0638(8) Uani . . 1.000 O
N1 0.1334(3) 0.2583(2) 0.51087(15) 0.0444(8) Uani . . 1.000 N
N2 0.0938(3) 0.15464(18) 0.49671(15) 0.0464(8) Uani . . 1.000 N
N3 0.1450(3) 0.0195(2) 0.73388(16) 0.0580(9) Uani . . 1.000 N
C1 0.1269(4) 0.3258(2) 0.42316(19) 0.0425(9) Uani . . 1.000 C
C2 0.1738(4) 0.2786(2) 0.3325(2) 0.0527(11) Uani . . 1.000 C
C3 0.1851(4) 0.3466(3) 0.2505(2) 0.0598(11) Uani . . 1.000 C
C4 0.1504(4) 0.4629(3) 0.2576(2) 0.0613(11) Uani . . 1.000 C
C5 0.1059(4) 0.5106(2) 0.34606(19) 0.0544(11) Uani . . 1.000 C
C6 0.0931(4) 0.4433(2) 0.42999(19) 0.0433(10) Uani . . 1.000 C
C7 0.0404(4) 0.5038(2) 0.5224(2) 0.0503(11) Uani . . 1.000 C
C8 0.1733(4) 0.2247(2) 0.73059(19) 0.0621(11) Uani . . 1.000 C
C9 0.1443(4) 0.1129(2) 0.6812(2) 0.0461(10) Uani . . 1.000 C
C10 0.1099(4) 0.0867(2) 0.5813(2) 0.0410(9) Uani . . 1.000 C
C11 0.0908(4) -0.0285(2) 0.5772(2) 0.0513(11) Uani . . 1.000 C
C12 0.0560(5) -0.1113(2) 0.4975(2) 0.0733(13) Uani . . 1.000 C
H1 -0.07080 0.47610 0.63460 0.0970 Uiso calc R 1.000 H
H2 0.19760 0.20020 0.32770 0.0630 Uiso calc R 1.000 H
H3 0.21600 0.31430 0.19040 0.0720 Uiso calc R 1.000 H
H4 0.15730 0.50900 0.20200 0.0740 Uiso calc R 1.000 H
H5 0.08380 0.58930 0.35010 0.0650 Uiso calc R 1.000 H
H8A 0.16880 0.21400 0.80040 0.0930 Uiso calc R 1.000 H
H8B 0.07990 0.27770 0.71100 0.0930 Uiso calc R 1.000 H
H8C 0.29000 0.25500 0.71250 0.0930 Uiso calc R 1.000 H
H12A 0.14570 -0.17130 0.49950 0.1100 Uiso calc R 1.000 H
H12B 0.06260 -0.07240 0.43550 0.1100 Uiso calc R 1.000 H
H12C -0.06280 -0.14420 0.50550 0.1100 Uiso calc R 1.000 H

loop_
_atom_type_symbol
_atom_type_description
_atom_type_scat_dispersion_real
_atom_type_scat_dispersion_imag
_atom_type_scat_source
O O 0.0106 0.0060 'International Tables Vol C Tables 4.2.6.8 and 6.1.1.4'
N N 0.0061 0.0033 'International Tables Vol C Tables 4.2.6.8 and 6.1.1.4'
H H 0.0000 0.0000 'International Tables Vol C Tables 4.2.6.8 and 6.1.1.4'
C C 0.0033 0.0016 'International Tables Vol C Tables 4.2.6.8 and 6.1.1.4'

loop_
_geom_angle_atom_site_label_1
_geom_angle_atom_site_label_2
_geom_angle_atom_site_label_3
_geom_angle
_geom_angle_publ_flag
N3 O3 C11 107.80(18) no
C7 O1 H1 109.00 no
N2 N1 C1 113.0(2) yes
N1 N2 C10 113.2(2) yes
O3 N3 C9 106.4(2) no
N1 C1 C6 119.2(2) no
C2 C1 C6 119.3(2) no
N1 C1 C2 121.1(2) no
C1 C2 C3 120.7(2) no
C2 C3 C4 119.8(3) no
C3 C4 C5 120.2(3) no
C4 C5 C6 121.0(2) no
C1 C6 C7 124.4(2) no
C5 C6 C7 116.6(2) no
C1 C6 C5 119.0(2) no
O1 C7 O2 122.4(3) no
O1 C7 C6 114.0(2) no
O2 C7 C6 123.6(3) no
N3 C9 C8 118.7(2) no
N3 C9 C10 110.6(2) no
C8 C9 C10 130.7(2) no
N2 C10 C11 121.1(2) no
C9 C10 C11 105.8(2) no
N2 C10 C9 133.2(2) no
O3 C11 C12 116.4(2) no
C10 C11 C12 134.2(3) no
O3 C11 C10 109.4(2) no
C1 C2 H2 120.00 no
C3 C2 H2 120.00 no
C2 C3 H3 120.00 no
C4 C3 H3 120.00 no
C3 C4 H4 120.00 no
C5 C4 H4 120.00 no
C4 C5 H5 120.00 no
C6 C5 H5 120.00 no
C9 C8 H8A 109.00 no
C9 C8 H8B 109.00 no
C9 C8 H8C 110.00 no
H8A C8 H8B 110.00 no
H8A C8 H8C 109.00 no
H8B C8 H8C 109.00 no
C11 C12 H12A 109.00 no
C11 C12 H12B 109.00 no
C11 C12 H12C 110.00 no
H12A C12 H12B 109.00 no
H12A C12 H12C 109.00 no
H12B C12 H12C 109.00 no

loop_
_geom_bond_atom_site_label_1
_geom_bond_atom_site_label_2
_geom_bond_distance
_geom_bond_publ_flag
O3 N3 1.424(3) yes
O3 C11 1.352(3) yes
O1 H1 0.8200 no
N3 C9 1.301(3) yes
C8 C9 1.479(3) no
C9 C10 1.418(4) yes
C10 C11 1.347(3) yes
C11 C12 1.474(4) no
N2 C10 1.403(3) no
N1 N2 1.254(3) yes
N1 C1 1.431(3) no
C1 C2 1.396(4) no
C2 C3 1.372(4) no
C3 C4 1.379(5) no
C4 C5 1.367(4) no
C5 C6 1.389(4) no
C6 C7 1.494(4) no
C1 C6 1.391(3) no
O1 C7 1.312(3) no
O2 C7 1.187(3) no
C2 H2 0.9300 no
C3 H3 0.9300 no
C4 H4 0.9300 no
C5 H5 0.9300 no
C8 H8A 0.9600 no
C8 H8B 0.9600 no
C8 H8C 0.9600 no
C12 H12A 0.9600 no
C12 H12B 0.9600 no
C12 H12C 0.9600 no

loop_
_geom_contact_atom_site_label_1
_geom_contact_atom_site_label_2
_geom_contact_distance
_geom_contact_site_symmetry_2
_geom_contact_publ_flag
O1 N1 2.673(3) . no
O1 N2 3.076(3) 3_456 no
O1 C10 3.418(4) 3_456 no
O1 N3 2.735(3) 4_556 no
O2 C12 3.360(3) 1_565 no
O1 H8B 2.6900 . no
O1 H2 2.7500 3_456 no
O2 H5 2.5500 . no
O2 H12A 2.7300 1_565 no
O2 H3 2.8100 2_565 no
O2 H12C 2.8300 3_556 no
O3 H1 2.7700 4_546 no
O3 H8B 2.7800 4_546 no
N1 O1 2.673(3) . no
N1 C8 3.035(3) . no
N2 O1 3.076(3) 3_556 no
N3 O1 2.735(3) 4_546 no
N1 H8B 2.7700 . no
N2 H12B 2.7800 . no
N2 H2 2.4800 . no
N3 H1 1.9400 4_546 no
C3 C9 3.535(4) 3_556 no
C6 C10 3.574(4) 3_456 no
C7 C11 3.586(4) 3_456 no
C8 N1 3.035(3) . no
C9 C3 3.535(4) 3_456 no
C10 C6 3.574(4) 3_556 no
C10 O1 3.418(4) 3_556 no
C11 C7 3.586(4) 3_556 no
C12 O2 3.360(3) 1_545 no
C2 H8C 2.9200 3_456 no
C4 H12B 3.0900 4_555 no
C9 H1 3.0200 4_546 no
H1 O3 2.7700 4_556 no
H1 N3 1.9400 4_556 no
H1 C9 3.0200 4_556 no
H2 N2 2.4800 . no
H2 O1 2.7500 3_556 no
H3 O2 2.8100 2_564 no
H5 O2 2.5500 . no
H8B O1 2.6900 . no
H8B N1 2.7700 . no
H8B O3 2.7800 4_556 no
H8C C2 2.9200 3_556 no
H12A O2 2.7300 1_545 no
H12B N2 2.7800 . no
H12B C4 3.0900 4_545 no
H12C O2 2.8300 3_456 no

loop_
_geom_hbond_atom_site_label_D
_geom_hbond_atom_site_label_H
_geom_hbond_atom_site_label_A
_geom_hbond_site_symmetry_A
_geom_hbond_distance_DH
_geom_hbond_distance_HA
_geom_hbond_distance_DA
_geom_hbond_angle_DHA
_geom_hbond_publ_flag
O1 H1 N3 4_556 0.82 1.94 2.735(3) 163 yes

loop_
_geom_torsion_atom_site_label_1
_geom_torsion_atom_site_label_2
_geom_torsion_atom_site_label_3
_geom_torsion_atom_site_label_4
_geom_torsion
_geom_torsion_publ_flag
N3 O3 C11 C10 1.1(3) no
N3 O3 C11 C12 180.0(2) no
C11 O3 N3 C9 -1.3(3) no
N2 N1 C1 C2 -33.5(4) no
N2 N1 C1 C6 153.8(3) no
C1 N1 N2 C10 176.6(2) yes
N1 N2 C10 C11 -173.1(3) no
N1 N2 C10 C9 7.3(4) no
O3 N3 C9 C8 179.6(2) no
O3 N3 C9 C10 0.9(3) no
N1 C1 C2 C3 -173.3(3) no
N1 C1 C6 C7 -7.7(4) no
C2 C1 C6 C5 0.4(4) no
C2 C1 C6 C7 179.5(3) no
N1 C1 C6 C5 173.3(3) no
C6 C1 C2 C3 -0.6(4) no
C1 C2 C3 C4 0.2(4) no
C2 C3 C4 C5 0.4(4) no
C3 C4 C5 C6 -0.6(5) no
C4 C5 C6 C1 0.2(4) no
C4 C5 C6 C7 -179.0(3) no
C1 C6 C7 O2 155.4(3) no
C1 C6 C7 O1 -27.6(4) no
C5 C6 C7 O1 151.5(3) no
C5 C6 C7 O2 -25.5(4) no
N3 C9 C10 N2 179.3(3) no
C8 C9 C10 C11 -178.8(3) no
N3 C9 C10 C11 -0.3(3) no
C8 C9 C10 N2 0.9(6) no
N2 C10 C11 O3 179.8(2) no
C9 C10 C11 C12 -179.1(3) no
N2 C10 C11 C12 1.2(5) no
C9 C10 C11 O3 -0.6(3) no

loop_
_cod_related_entry_id
_cod_related_entry_database
_cod_related_entry_code
1 ChemSpider 2667235
